data_4034088
loop_
_publ_author_name
'Singh, Diksha'
'Kumar, Gangam Srikanth'
'Kapur, Manmohan'

_publ_section_title
;
 Oxazolinyl-Assisted Ru(II)-Catalyzed C-H Allylation with Allyl Alcohols
 and Synthesis of 4-Methyleneisochroman-1-ones.
;
_journal_issue 20
_journal_name_full 'The Journal of organic chemistry'
_journal_page_first 12881
_journal_page_last 12892
_journal_paper_doi 10.1021/acs.joc.9b01536
_journal_volume 84
_journal_year 2019
_chemical_formula_moiety 'C12 H12 O4'
_chemical_formula_sum 'C12 H12 O4'
_chemical_formula_weight 220.22
_space_group_crystal_system monoclinic
_space_group_IT_number 14
_space_group_name_Hall '-P 2ybc'
_space_group_name_H-M_alt 'P 1 21/c 1'
_atom_sites_solution_hydrogens mixed
_audit_creation_method SHELXL-2017/1
_cell_angle_alpha 90
_cell_angle_beta 104.558(2)
_cell_angle_gamma 90
_cell_formula_units_Z 4
_cell_length_a 9.2862(5)
_cell_length_b 6.9345(4)
_cell_length_c 16.3887(8)
_cell_measurement_reflns_used 4015
_cell_measurement_temperature 140(2)
_cell_measurement_theta_max 29.43
_cell_measurement_theta_min 2.27
_cell_volume 1021.47(10)
_computing_cell_refinement 'Bruker SAINT'
_computing_data_collection 'Bruker APEX2'
_computing_data_reduction 'Bruker SAINT'
_computing_molecular_graphics 'Bruker SHELXTL'
_computing_publication_material 'Bruker SHELXTL'
_computing_structure_refinement 'SHELXL-2014 (Sheldrick 2014)'
_computing_structure_solution 'SHELXS-97 (Sheldrick 2008)'
_diffrn_ambient_temperature 140(2)
_diffrn_measured_fraction_theta_full 0.999
_diffrn_measured_fraction_theta_max 0.999
_diffrn_measurement_device_type 'Bruker APEX-II CCD'
_diffrn_measurement_method '\f and \w scans'
_diffrn_radiation_type MoK\a
_diffrn_radiation_wavelength 0.71073
_diffrn_reflns_av_R_equivalents 0.1456
_diffrn_reflns_av_unetI/netI 0.0815
_diffrn_reflns_Laue_measured_fraction_full 0.999
_diffrn_reflns_Laue_measured_fraction_max 0.999
_diffrn_reflns_limit_h_max 12
_diffrn_reflns_limit_h_min -12
_diffrn_reflns_limit_k_max 9
_diffrn_reflns_limit_k_min -9
_diffrn_reflns_limit_l_max 21
_diffrn_reflns_limit_l_min -22
_diffrn_reflns_number 25486
_diffrn_reflns_point_group_measured_fraction_full 0.999
_diffrn_reflns_point_group_measured_fraction_max 0.999
_diffrn_reflns_theta_full 25.242
_diffrn_reflns_theta_max 29.646
_diffrn_reflns_theta_min 2.266
_exptl_absorpt_coefficient_mu 0.108
_exptl_absorpt_correction_type none
_exptl_crystal_colour white
_exptl_crystal_density_diffrn 1.399
_exptl_crystal_description rod
_exptl_crystal_F_000 440
_exptl_crystal_size_max 0.08
_exptl_crystal_size_mid 0.04
_exptl_crystal_size_min 0.03
_refine_diff_density_max 0.349
_refine_diff_density_min -0.571
_refine_diff_density_rms 0.095
_refine_ls_extinction_method none
_refine_ls_goodness_of_fit_ref 1.069
_refine_ls_hydrogen_treatment mixed
_refine_ls_matrix_type full
_refine_ls_number_parameters 155
_refine_ls_number_reflns 2883
_refine_ls_number_restraints 0
_refine_ls_restrained_S_all 1.069
_refine_ls_R_factor_all 0.1424
_refine_ls_R_factor_gt 0.0733
_refine_ls_shift/su_max 0.000
_refine_ls_shift/su_mean 0.000
_refine_ls_structure_factor_coef Fsqd
_refine_ls_weighting_details 'w=1/[\s^2^(Fo^2^)+(0.0604P)^2^+0.5478P] where P=(Fo^2^+2Fc^2^)/3'
_refine_ls_weighting_scheme calc
_refine_ls_wR_factor_gt 0.1319
_refine_ls_wR_factor_ref 0.1560
_reflns_Friedel_coverage 0.000
_reflns_number_gt 1725
_reflns_number_total 2883
_reflns_threshold_expression 'I > 2\s(I)'
_cod_data_source_file jo9b01536_si_003.cif
_cod_data_source_block shelx
_cod_original_sg_symbol_H-M 'P 21/c'
_cod_database_code 4034088
_shelx_shelxl_version_number 2017/1
_shelx_space_group_comment
;
The symmetry employed for this shelxl refinement is uniquely defined
by the following loop, which should always be used as a source of
symmetry information in preference to the above space-group names.
They are only intended as comments.
;

loop_
_space_group_symop_operation_xyz
'x, y, z'
'-x, y+1/2, -z+1/2'
'-x, -y, -z'
'x, -y-1/2, z-1/2'

loop_
_atom_site_label
_atom_site_type_symbol
_atom_site_fract_x
_atom_site_fract_y
_atom_site_fract_z
_atom_site_U_iso_or_equiv
_atom_site_adp_type
_atom_site_occupancy
_atom_site_site_symmetry_order
_atom_site_calc_flag
_atom_site_refinement_flags_posn
_atom_site_refinement_flags_adp
O001 O 0.31899(15) 0.3595(2) 0.82311(8) 0.0162(3) Uani 1 1 d . .
O002 O 0.21978(15) 0.3558(2) 0.66269(8) 0.0171(3) Uani 1 1 d . .
O003 O 0.68543(18) 0.3353(2) 0.54560(10) 0.0270(4) Uani 1 1 d . .
O1 O 0.87089(16) 0.3987(2) 0.65481(10) 0.0227(4) Uani 1 1 d . .
C005 C 0.4255(2) 0.3629(3) 0.77909(12) 0.0124(4) Uani 1 1 d . .
C006 C 0.4691(2) 0.3679(3) 0.64010(13) 0.0143(4) Uani 1 1 d . .
H006 H 0.432857 0.366768 0.580485 0.017 Uiso 1 1 calc R U
C007 C 0.5766(2) 0.3663(3) 0.81511(13) 0.0138(4) Uani 1 1 d . .
H007 H 0.612713 0.363149 0.874716 0.017 Uiso 1 1 calc R U
C008 C 0.6773(2) 0.3745(3) 0.76391(13) 0.0132(4) Uani 1 1 d . .
C009 C 0.6226(2) 0.3751(3) 0.67683(13) 0.0131(4) Uani 1 1 d . .
C00A C 0.3708(2) 0.3625(3) 0.69055(12) 0.0128(4) Uani 1 1 d . .
C00B C 0.8397(2) 0.3855(3) 0.79920(13) 0.0165(5) Uani 1 1 d . .
C00C C 0.9183(2) 0.4770(3) 0.73987(13) 0.0177(5) Uani 1 1 d . .
H00A H 0.899174 0.617576 0.737868 0.021 Uiso 1 1 calc R U
H00C H 1.026757 0.457180 0.761538 0.021 Uiso 1 1 calc R U
C00D C 0.7253(2) 0.3699(3) 0.62053(14) 0.0181(5) Uani 1 1 d . .
C00E C 0.1592(2) 0.3316(4) 0.57394(13) 0.0226(5) Uani 1 1 d . .
H00D H 0.190598 0.439299 0.543730 0.034 Uiso 1 1 calc R U
H00E H 0.050375 0.328721 0.561602 0.034 Uiso 1 1 calc R U
H00F H 0.195278 0.210158 0.555721 0.034 Uiso 1 1 calc R U
C00F C 0.3705(2) 0.3645(4) 0.91290(13) 0.0240(5) Uani 1 1 d . .
H00G H 0.425242 0.484641 0.930187 0.036 Uiso 1 1 calc R U
H00H H 0.436252 0.254306 0.932192 0.036 Uiso 1 1 calc R U
H00I H 0.285167 0.358074 0.937907 0.036 Uiso 1 1 calc R U
C00G C 0.9103(3) 0.3308(4) 0.87619(16) 0.0293(6) Uani 1 1 d . .
H00B H 0.856(3) 0.286(4) 0.9180(16) 0.031(7) Uiso 1 1 d . .
H00J H 1.015(3) 0.348(4) 0.8939(15) 0.033(7) Uiso 1 1 d . .

loop_
_atom_site_aniso_label
_atom_site_aniso_U_11
_atom_site_aniso_U_22
_atom_site_aniso_U_33
_atom_site_aniso_U_23
_atom_site_aniso_U_13
_atom_site_aniso_U_12
O001 0.0123(7) 0.0271(8) 0.0104(7) -0.0010(6) 0.0052(6) -0.0022(6)
O002 0.0085(7) 0.0316(9) 0.0114(7) -0.0012(6) 0.0031(6) -0.0015(6)
O003 0.0235(9) 0.0419(10) 0.0198(9) -0.0033(7) 0.0133(7) -0.0045(8)
O1 0.0120(8) 0.0328(9) 0.0260(9) -0.0028(7) 0.0100(7) -0.0023(7)
C005 0.0139(10) 0.0095(10) 0.0153(10) -0.0010(8) 0.0064(8) -0.0018(8)
C006 0.0153(11) 0.0162(10) 0.0122(10) 0.0012(8) 0.0048(8) -0.0008(8)
C007 0.0133(10) 0.0147(10) 0.0126(10) 0.0008(8) 0.0021(8) -0.0023(8)
C008 0.0120(10) 0.0080(9) 0.0191(11) 0.0005(8) 0.0031(8) 0.0010(8)
C009 0.0119(10) 0.0115(10) 0.0180(11) 0.0004(8) 0.0077(8) -0.0006(8)
C00A 0.0110(10) 0.0124(10) 0.0158(10) -0.0007(8) 0.0050(8) -0.0007(8)
C00B 0.0123(10) 0.0141(10) 0.0227(12) -0.0015(9) 0.0034(9) 0.0006(8)
C00C 0.0105(10) 0.0201(11) 0.0225(12) -0.0029(9) 0.0044(9) -0.0022(9)
C00D 0.0155(11) 0.0190(11) 0.0221(12) 0.0007(9) 0.0089(9) -0.0011(9)
C00E 0.0154(11) 0.0406(14) 0.0107(10) -0.0022(10) 0.0015(9) -0.0010(10)
C00F 0.0203(12) 0.0406(14) 0.0123(11) -0.0008(10) 0.0061(9) -0.0025(11)
C00G 0.0163(13) 0.0399(15) 0.0297(14) 0.0053(11) 0.0020(11) -0.0005(11)

loop_
_atom_type_symbol
_atom_type_description
_atom_type_scat_dispersion_real
_atom_type_scat_dispersion_imag
_atom_type_scat_source
C C 0.0033 0.0016 'International Tables Vol C Tables 4.2.6.8 and 6.1.1.4'
H H 0.0000 0.0000 'International Tables Vol C Tables 4.2.6.8 and 6.1.1.4'
N N 0.0061 0.0033 'International Tables Vol C Tables 4.2.6.8 and 6.1.1.4'
O O 0.0106 0.0060 'International Tables Vol C Tables 4.2.6.8 and 6.1.1.4'

loop_
_geom_angle_atom_site_label_1
_geom_angle_atom_site_label_2
_geom_angle_atom_site_label_3
_geom_angle
C005 O001 C00F 116.43(16)
C00A O002 C00E 116.94(15)
C00D O1 C00C 119.07(16)
O001 C005 C007 124.71(18)
O001 C005 C00A 114.95(17)
C007 C005 C00A 120.34(18)
C00A C006 C009 119.93(19)
C00A C006 H006 120.0
C009 C006 H006 120.0
C005 C007 C008 120.21(18)
C005 C007 H007 119.9
C008 C007 H007 119.9
C009 C008 C007 119.14(18)
C009 C008 C00B 118.44(18)
C007 C008 C00B 122.42(18)
C008 C009 C006 120.70(18)
C008 C009 C00D 120.82(18)
C006 C009 C00D 118.36(18)
O002 C00A C006 125.55(18)
O002 C00A C005 114.79(16)
C006 C00A C005 119.67(18)
C00G C00B C008 124.9(2)
C00G C00B C00C 122.4(2)
C008 C00B C00C 112.63(18)
O1 C00C C00B 112.63(17)
O1 C00C H00A 109.1
C00B C00C H00A 109.1
O1 C00C H00C 109.1
C00B C00C H00C 109.1
H00A C00C H00C 107.8
O003 C00D O1 118.15(18)
O003 C00D C009 123.6(2)
O1 C00D C009 118.23(18)
O002 C00E H00D 109.5
O002 C00E H00E 109.5
H00D C00E H00E 109.5
O002 C00E H00F 109.5
H00D C00E H00F 109.5
H00E C00E H00F 109.5
O001 C00F H00G 109.5
O001 C00F H00H 109.5
H00G C00F H00H 109.5
O001 C00F H00I 109.5
H00G C00F H00I 109.5
H00H C00F H00I 109.5
C00B C00G H00B 122.2(15)
C00B C00G H00J 118.7(15)
H00B C00G H00J 119(2)

loop_
_geom_bond_atom_site_label_1
_geom_bond_atom_site_label_2
_geom_bond_distance
O001 C005 1.363(2)
O001 C00F 1.429(2)
O002 C00A 1.362(2)
O002 C00E 1.431(2)
O003 C00D 1.214(3)
O1 C00D 1.342(3)
O1 C00C 1.457(3)
C005 C007 1.378(3)
C005 C00A 1.412(3)
C006 C00A 1.378(3)
C006 C009 1.403(3)
C006 H006 0.9500
C007 C008 1.406(3)
C007 H007 0.9500
C008 C009 1.389(3)
C008 C00B 1.475(3)
C009 C00D 1.485(3)
C00B C00G 1.323(3)
C00B C00C 1.495(3)
C00C H00A 0.9900
C00C H00C 0.9900
C00E H00D 0.9800
C00E H00E 0.9800
C00E H00F 0.9800
C00F H00G 0.9800
C00F H00H 0.9800
C00F H00I 0.9800
C00G H00B 1.00(3)
C00G H00J 0.95(3)
